data_7035611
loop_
_publ_author_name
'Chakkaradhari, Gomathy'
'Belyaev, Andrey A.'
'Karttunen, Antti J.'
'Sivchik, Vasily'
'Tunik, Sergey P.'
'Koshevoy, Igor O.'

_publ_section_title
;
 Alkynyl triphosphine copper complexes: synthesis and photophysical
 studies.
;
_journal_issue 29
_journal_name_full 'Dalton transactions (Cambridge, England : 2003)'
_journal_page_first 13294
_journal_page_last 13304
_journal_paper_doi 10.1039/c5dt01870f
_journal_volume 44
_journal_year 2015
_chemical_formula_moiety '2(C49 H37 Cu N P3), H2 O'
_chemical_formula_sum 'C98 H76 Cu2 N2 O P6'
_chemical_formula_weight 1610.50
_space_group_crystal_system orthorhombic
_space_group_IT_number 43
_space_group_name_Hall 'F 2 -2d'
_space_group_name_H-M_alt 'F d d 2'
_symmetry_space_group_name_Hall 'F 2 -2d'
_symmetry_space_group_name_H-M 'F d d 2'
_atom_sites_solution_hydrogens mixed
_audit_creation_method SHELXL-2014/6
_audit_update_record
;
2015-05-14 deposited with the CCDC.
2015-06-18 downloaded from the CCDC.
;
_cell_angle_alpha 90
_cell_angle_beta 90
_cell_angle_gamma 90
_cell_formula_units_Z 8
_cell_length_a 24.0017(17)
_cell_length_b 40.189(3)
_cell_length_c 17.0010(13)
_cell_measurement_reflns_used 9479
_cell_measurement_temperature 120(2)
_cell_measurement_theta_max 25.56
_cell_measurement_theta_min 2.86
_cell_volume 16399(2)
_computing_cell_refinement 'SAINT (Bruker AXS, 2009)'
_computing_data_collection 'APEX2 (Bruker AXS, 2010)'
_computing_data_reduction 'SAINT (Bruker AXS, 2009)'
_computing_molecular_graphics 'Diamond v.3.2g (Brandenburg, 2011)'
_computing_publication_material 'SHELXL-2013 (Sheldrick, 2013)'
_computing_structure_refinement 'SHELXL-2013 (Sheldrick, 2013)'
_computing_structure_solution 'SHELXS-2013 (Sheldrick, 2013)'
_diffrn_ambient_temperature 120(2)
_diffrn_detector_area_resol_mean 16
_diffrn_measured_fraction_theta_full 0.999
_diffrn_measured_fraction_theta_max 0.998
_diffrn_measurement_device '62mm x 62mm CCD camera on \k-goniostat'
_diffrn_measurement_device_type 'Bruker KAPPA APEX II DUO CCD'
_diffrn_measurement_method '\f scans and \w scans with \k offset'
_diffrn_radiation_monochromator 'curved graphite crystal'
_diffrn_radiation_source 'fine-focus sealed tube'
_diffrn_radiation_type MoK\a
_diffrn_radiation_wavelength 0.71073
_diffrn_reflns_av_R_equivalents 0.0479
_diffrn_reflns_av_unetI/netI 0.0464
_diffrn_reflns_laue_measured_fraction_full 0.999
_diffrn_reflns_laue_measured_fraction_max 0.998
_diffrn_reflns_limit_h_max 30
_diffrn_reflns_limit_h_min -30
_diffrn_reflns_limit_k_max 51
_diffrn_reflns_limit_k_min -51
_diffrn_reflns_limit_l_max 21
_diffrn_reflns_limit_l_min -18
_diffrn_reflns_number 58655
_diffrn_reflns_point_group_measured_fraction_full 0.970
_diffrn_reflns_point_group_measured_fraction_max 0.957
_diffrn_reflns_theta_full 25.242
_diffrn_reflns_theta_max 26.995
_diffrn_reflns_theta_min 1.977
_exptl_absorpt_coefficient_mu 0.686
_exptl_absorpt_correction_T_max 0.944
_exptl_absorpt_correction_T_min 0.849
_exptl_absorpt_correction_type numerical
_exptl_absorpt_process_details 'SADABS (Sheldrick, 2008)'
_exptl_crystal_colour yellow
_exptl_crystal_density_diffrn 1.305
_exptl_crystal_description needle
_exptl_crystal_F_000 6672
_exptl_crystal_preparation Luminescent
_exptl_crystal_recrystallization_method 'Re-crystallisation from solvent: '
_exptl_crystal_size_max 0.246
_exptl_crystal_size_mid 0.140
_exptl_crystal_size_min 0.085
_refine_diff_density_max 0.473
_refine_diff_density_min -0.247
_refine_diff_density_rms 0.067
_refine_ls_abs_structure_details
;
 Flack x determined using 2684 quotients [(I+)-(I-)]/[(I+)+(I-)]
 (Parsons, Flack and Wagner, Acta Cryst. B69 (2013) 249-259).
;
_refine_ls_abs_structure_Flack -0.011(5)
_refine_ls_extinction_method none
_refine_ls_goodness_of_fit_ref 1.054
_refine_ls_hydrogen_treatment constr
_refine_ls_matrix_type full
_refine_ls_number_parameters 497
_refine_ls_number_reflns 8563
_refine_ls_number_restraints 1
_refine_ls_restrained_S_all 1.054
_refine_ls_R_factor_all 0.0691
_refine_ls_R_factor_gt 0.0428
_refine_ls_shift/su_max 0.001
_refine_ls_shift/su_mean 0.000
_refine_ls_structure_factor_coef Fsqd
_refine_ls_weighting_details 'w=1/[\s^2^(Fo^2^)+(0.0539P)^2^+22.9309P] where P=(Fo^2^+2Fc^2^)/3'
_refine_ls_weighting_scheme calc
_refine_ls_wR_factor_gt 0.0950
_refine_ls_wR_factor_ref 0.1073
_reflns_Friedel_coverage 0.854
_reflns_friedel_fraction_full 0.939
_reflns_friedel_fraction_max 0.913
_reflns_number_gt 6653
_reflns_number_total 8563
_reflns_threshold_expression 'I > 2\s(I)'
_cod_data_source_file c5dt01870f2.cif
_cod_data_source_block 5
_cod_depositor_comments 'Adding full bibliography for 7035609--7035611.cif.'
_cod_database_code 7035611
_shelx_space_group_comment
;
The symmetry employed for this shelxl refinement is uniquely defined
by the following loop, which should always be used as a source of
symmetry information in preference to the above space-group names.
They are only intended as comments.
;
_shelx_estimated_absorpt_t_min 0.849
_shelx_estimated_absorpt_t_max 0.944
_shelxl_version_number 2014/6

loop_
_space_group_symop_operation_xyz
'x, y, z'
'-x, -y, z'
'-x+1/4, y+1/4, z+1/4'
'x+3/4, -y+3/4, z+1/4'
'x, y+1/2, z+1/2'
'-x, -y+1/2, z+1/2'
'-x+1/4, y+3/4, z+3/4'
'x+3/4, -y+5/4, z+3/4'
'x+1/2, y, z+1/2'
'-x+1/2, -y, z+1/2'
'-x+3/4, y+1/4, z+3/4'
'x+5/4, -y+3/4, z+3/4'
'x+1/2, y+1/2, z'
'-x+1/2, -y+1/2, z'
'-x+3/4, y+3/4, z+1/4'
'x+5/4, -y+5/4, z+1/4'

loop_
_atom_site_label
_atom_site_type_symbol
_atom_site_fract_x
_atom_site_fract_y
_atom_site_fract_z
_atom_site_U_iso_or_equiv
_atom_site_adp_type
_atom_site_occupancy
_atom_site_site_symmetry_order
_atom_site_calc_flag
_atom_site_refinement_flags_posn
_atom_site_refinement_flags_adp
_atom_site_refinement_flags_occupancy
C1 C 1.2479(2) 0.54429(13) 1.9064(3) 0.0404(13) Uani 1 1 d . . .
C2 C 1.2452(3) 0.57369(14) 1.9177(4) 0.0526(16) Uani 1 1 d . . .
C3 C 1.2457(3) 0.60962(16) 1.9301(4) 0.065(2) Uani 1 1 d . . .
C4 C 1.2882(4) 0.62411(19) 1.9700(5) 0.083(3) Uani 1 1 d . . .
H4 H 1.3173 0.6107 1.9909 0.099 Uiso 1 1 calc R U .
C5 C 1.2896(5) 0.6589(2) 1.9809(6) 0.100(3) Uani 1 1 d . . .
H5 H 1.3191 0.6697 2.0080 0.120 Uiso 1 1 calc R U .
C6 C 1.2459(5) 0.6760(2) 1.9499(7) 0.098(3) Uani 1 1 d . . .
H6 H 1.2449 0.6995 1.9554 0.118 Uiso 1 1 calc R U .
C7 C 1.2042(4) 0.6606(2) 1.9119(6) 0.092(3) Uani 1 1 d . . .
H7 H 1.1742 0.6737 1.8923 0.110 Uiso 1 1 calc R U .
N1 N 1.2030(3) 0.62704(14) 1.9003(4) 0.086(2) Uani 1 1 d . . .
C8 C 1.1581(2) 0.47466(12) 1.7208(3) 0.0332(11) Uani 1 1 d . . .
C9 C 1.1109(2) 0.49402(13) 1.7113(3) 0.0400(13) Uani 1 1 d . . .
H9 H 1.0931 0.5035 1.7559 0.048 Uiso 1 1 calc R U .
C10 C 1.0895(2) 0.49954(15) 1.6357(4) 0.0502(15) Uani 1 1 d . . .
H10 H 1.0573 0.5131 1.6291 0.060 Uiso 1 1 calc R U .
C11 C 1.1146(3) 0.48550(15) 1.5711(4) 0.0517(16) Uani 1 1 d . . .
H11 H 1.0984 0.4884 1.5206 0.062 Uiso 1 1 calc R U .
C12 C 1.1629(3) 0.46729(15) 1.5785(4) 0.0489(15) Uani 1 1 d . . .
H12 H 1.1815 0.4587 1.5335 0.059 Uiso 1 1 calc R U .
C13 C 1.1840(3) 0.46180(14) 1.6547(3) 0.0417(13) Uani 1 1 d . . .
H13 H 1.2169 0.4489 1.6609 0.050 Uiso 1 1 calc R U .
C14 C 1.1939(2) 0.40078(13) 1.7718(3) 0.0413(13) Uani 1 1 d . . .
H14 H 1.1655 0.4054 1.7344 0.050 Uiso 1 1 calc R U .
C15 C 1.2124(2) 0.42577(12) 1.8222(3) 0.0341(11) Uani 1 1 d . . .
C16 C 1.25258(18) 0.41845(11) 1.8789(3) 0.0297(10) Uani 1 1 d . . .
C17 C 1.2756(2) 0.38658(12) 1.8828(3) 0.0364(12) Uani 1 1 d . . .
H17 H 1.3031 0.3816 1.9212 0.044 Uiso 1 1 calc R U .
C18 C 1.2581(2) 0.36214(13) 1.8304(4) 0.0443(14) Uani 1 1 d . . .
H18 H 1.2745 0.3407 1.8319 0.053 Uiso 1 1 calc R U .
C19 C 1.2168(3) 0.36908(13) 1.7762(3) 0.0464(14) Uani 1 1 d . . .
H19 H 1.2039 0.3521 1.7419 0.056 Uiso 1 1 calc R U .
C20 C 1.0824(3) 0.44678(15) 1.8665(4) 0.0602(17) Uani 1 1 d . . .
H20 H 1.0832 0.4333 1.8206 0.072 Uiso 1 1 calc R U .
C21 C 1.0369(3) 0.44534(18) 1.9149(5) 0.071(2) Uani 1 1 d . . .
H21 H 1.0062 0.4315 1.9017 0.086 Uiso 1 1 calc R U .
C22 C 1.0357(3) 0.46391(17) 1.9827(5) 0.065(2) Uani 1 1 d . . .
H22 H 1.0040 0.4633 2.0161 0.078 Uiso 1 1 calc R U .
C23 C 1.0807(3) 0.4832(2) 2.0017(4) 0.069(2) Uani 1 1 d . . .
H23 H 1.0808 0.4952 2.0498 0.083 Uiso 1 1 calc R U .
C24 C 1.1263(3) 0.48542(18) 1.9513(4) 0.0607(18) Uani 1 1 d . . .
H24 H 1.1568 0.4994 1.9643 0.073 Uiso 1 1 calc R U .
C25 C 1.1272(2) 0.46730(12) 1.8825(3) 0.0373(12) Uani 1 1 d . . .
C26 C 1.2483(2) 0.43641(12) 2.0438(3) 0.0298(11) Uani 1 1 d . . .
C27 C 1.2048(2) 0.41391(14) 2.0491(3) 0.0428(13) Uani 1 1 d . . .
H27 H 1.1892 0.4046 2.0027 0.051 Uiso 1 1 calc R U .
C28 C 1.1839(3) 0.40490(15) 2.1227(4) 0.0572(17) Uani 1 1 d . . .
H28 H 1.1538 0.3896 2.1259 0.069 Uiso 1 1 calc R U .
C29 C 1.2063(3) 0.41788(14) 2.1906(4) 0.0530(17) Uani 1 1 d . . .
H29 H 1.1923 0.4113 2.2404 0.064 Uiso 1 1 calc R U .
C30 C 1.2489(3) 0.44031(15) 2.1856(4) 0.0472(15) Uani 1 1 d . . .
H30 H 1.2646 0.4495 2.2321 0.057 Uiso 1 1 calc R U .
C31 C 1.2694(2) 0.44968(13) 2.1125(3) 0.0375(12) Uani 1 1 d . . .
H31 H 1.2985 0.4656 2.1097 0.045 Uiso 1 1 calc R U .
C32 C 1.34946(19) 0.44521(11) 1.9537(3) 0.0275(10) Uani 1 1 d . . .
C33 C 1.3760(2) 0.42516(12) 2.0087(3) 0.0323(11) Uani 1 1 d . . .
H33 H 1.3544 0.4124 2.0445 0.039 Uiso 1 1 calc R U .
C34 C 1.4339(2) 0.42364(13) 2.0120(3) 0.0395(13) Uani 1 1 d . . .
H34 H 1.4516 0.4097 2.0496 0.047 Uiso 1 1 calc R U .
C35 C 1.4654(2) 0.44232(14) 1.9605(3) 0.0393(12) Uani 1 1 d . . .
H35 H 1.5049 0.4419 1.9642 0.047 Uiso 1 1 calc R U .
C36 C 1.4400(2) 0.46166(13) 1.9034(3) 0.0359(12) Uani 1 1 d . . .
H36 H 1.4622 0.4737 1.8669 0.043 Uiso 1 1 calc R U .
C37 C 1.3820(2) 0.46344(12) 1.8993(3) 0.0317(11) Uani 1 1 d . . .
C38 C 1.3493(2) 0.46123(14) 1.7369(3) 0.0358(12) Uani 1 1 d . . .
C39 C 1.3690(3) 0.42895(15) 1.7381(3) 0.0474(14) Uani 1 1 d . . .
H39 H 1.3846 0.4203 1.7853 0.057 Uiso 1 1 calc R U .
C40 C 1.3666(3) 0.40900(17) 1.6721(4) 0.0615(18) Uani 1 1 d . . .
H40 H 1.3801 0.3868 1.6742 0.074 Uiso 1 1 calc R U .
C41 C 1.3444(3) 0.42152(17) 1.6024(4) 0.0538(16) Uani 1 1 d . . .
H41 H 1.3423 0.4078 1.5569 0.065 Uiso 1 1 calc R U .
C42 C 1.3258(3) 0.45325(17) 1.5998(3) 0.0501(16) Uani 1 1 d . . .
H42 H 1.3111 0.4619 1.5521 0.060 Uiso 1 1 calc R U .
C43 C 1.3278(3) 0.47337(15) 1.6665(3) 0.0442(14) Uani 1 1 d . . .
H43 H 1.3145 0.4956 1.6638 0.053 Uiso 1 1 calc R U .
C44 C 1.3922(2) 0.52252(14) 1.8039(3) 0.0443(14) Uani 1 1 d . . .
C45 C 1.3856(3) 0.55086(14) 1.8504(4) 0.0516(16) Uani 1 1 d . . .
H45 H 1.3571 0.5517 1.8890 0.062 Uiso 1 1 calc R U .
C46 C 1.4212(3) 0.57799(17) 1.8399(5) 0.071(2) Uani 1 1 d . . .
H46 H 1.4175 0.5972 1.8722 0.085 Uiso 1 1 calc R U .
C47 C 1.4614(3) 0.57688(19) 1.7828(5) 0.074(3) Uani 1 1 d . . .
H47 H 1.4857 0.5953 1.7760 0.089 Uiso 1 1 calc R U .
C48 C 1.4671(3) 0.5492(2) 1.7349(5) 0.074(2) Uani 1 1 d . . .
H48 H 1.4948 0.5491 1.6950 0.089 Uiso 1 1 calc R U .
C49 C 1.4325(3) 0.52166(18) 1.7445(4) 0.0548(17) Uani 1 1 d . . .
H49 H 1.4363 0.5027 1.7116 0.066 Uiso 1 1 calc R U .
P1 P 1.18823(5) 0.46939(3) 1.81874(8) 0.0320(3) Uani 1 1 d . . .
P2 P 1.27404(5) 0.45121(3) 1.94866(7) 0.0286(3) Uani 1 1 d . . .
P3 P 1.34473(6) 0.48785(3) 1.82399(8) 0.0333(3) Uani 1 1 d . . .
Cu1 Cu 1.25890(2) 0.49867(2) 1.87652(5) 0.03298(16) Uani 1 1 d . . .
O1 O 1.1148(3) 0.57654(19) 1.8834(5) 0.0473(18) Uani 0.5 1 d . . P
H1O1 H 1.1291 0.5947 1.8797 0.071 Uiso 0.5 1 d R U P
H2O1 H 1.1275 0.5585 1.8891 0.071 Uiso 0.5 1 d R U P

loop_
_atom_site_aniso_label
_atom_site_aniso_U_11
_atom_site_aniso_U_22
_atom_site_aniso_U_33
_atom_site_aniso_U_23
_atom_site_aniso_U_13
_atom_site_aniso_U_12
C1 0.060(4) 0.038(3) 0.024(3) 0.006(2) -0.001(2) 0.008(3)
C2 0.084(5) 0.039(3) 0.034(3) 0.007(3) 0.009(3) 0.013(3)
C3 0.098(6) 0.048(4) 0.049(4) 0.009(3) 0.033(4) 0.009(4)
C4 0.128(8) 0.058(4) 0.062(5) -0.007(4) 0.001(5) -0.016(5)
C5 0.155(10) 0.070(6) 0.075(6) 0.000(5) 0.034(6) -0.007(6)
C6 0.129(9) 0.056(5) 0.109(8) -0.008(5) 0.061(7) 0.002(5)
C7 0.097(6) 0.059(5) 0.121(8) 0.015(5) 0.062(6) 0.019(5)
N1 0.094(5) 0.051(3) 0.112(6) 0.029(3) 0.057(4) 0.033(3)
C8 0.040(3) 0.034(3) 0.025(3) 0.007(2) -0.004(2) -0.003(2)
C9 0.042(3) 0.044(3) 0.034(3) 0.009(2) -0.005(2) 0.000(2)
C10 0.047(3) 0.055(3) 0.048(4) 0.019(3) -0.010(3) -0.001(3)
C11 0.073(4) 0.055(3) 0.027(3) 0.014(3) -0.013(3) -0.019(3)
C12 0.063(4) 0.055(3) 0.029(3) 0.003(3) 0.003(3) -0.016(3)
C13 0.046(3) 0.045(3) 0.034(3) 0.006(2) -0.001(3) -0.005(3)
C14 0.051(3) 0.042(3) 0.030(3) -0.003(2) -0.007(3) 0.001(2)
C15 0.040(3) 0.038(3) 0.025(3) 0.001(2) 0.004(2) 0.001(2)
C16 0.032(3) 0.035(2) 0.022(2) -0.002(2) 0.002(2) 0.0002(19)
C17 0.046(3) 0.037(3) 0.026(3) 0.002(2) -0.001(3) 0.007(2)
C18 0.061(4) 0.035(3) 0.038(3) -0.004(2) -0.001(3) 0.010(2)
C19 0.073(4) 0.036(3) 0.031(3) -0.008(2) -0.002(3) 0.004(3)
C20 0.080(5) 0.060(4) 0.041(4) 0.003(3) 0.020(3) -0.020(3)
C21 0.074(5) 0.067(4) 0.073(5) 0.007(4) 0.031(4) -0.021(4)
C22 0.069(5) 0.064(4) 0.062(5) 0.015(4) 0.026(4) 0.017(4)
C23 0.072(5) 0.086(5) 0.050(5) -0.018(4) 0.011(4) 0.031(4)
C24 0.058(4) 0.066(4) 0.057(4) -0.022(3) 0.002(3) 0.020(3)
C25 0.049(3) 0.038(3) 0.026(3) 0.005(2) 0.000(3) 0.011(2)
C26 0.038(3) 0.030(2) 0.022(3) 0.0028(19) 0.004(2) 0.008(2)
C27 0.044(3) 0.054(3) 0.030(3) -0.006(2) 0.009(2) -0.009(3)
C28 0.060(4) 0.059(4) 0.052(4) -0.002(3) 0.024(3) -0.019(3)
C29 0.081(5) 0.044(3) 0.034(3) 0.003(3) 0.031(3) 0.005(3)
C30 0.071(4) 0.046(3) 0.025(3) -0.008(2) 0.012(3) 0.000(3)
C31 0.052(3) 0.037(3) 0.024(3) 0.000(2) 0.003(2) -0.004(2)
C32 0.035(3) 0.030(2) 0.018(2) -0.0007(18) -0.001(2) 0.0036(19)
C33 0.045(3) 0.035(3) 0.017(3) -0.001(2) 0.000(2) 0.006(2)
C34 0.049(3) 0.046(3) 0.023(3) -0.003(2) -0.004(2) 0.016(2)
C35 0.036(3) 0.059(3) 0.023(3) -0.005(2) -0.002(2) 0.009(2)
C36 0.039(3) 0.049(3) 0.019(3) -0.002(2) 0.004(2) 0.001(2)
C37 0.041(3) 0.037(3) 0.017(3) 0.0022(18) -0.002(2) 0.001(2)
C38 0.034(3) 0.058(3) 0.015(3) 0.007(2) 0.002(2) -0.001(2)
C39 0.064(4) 0.054(3) 0.025(3) 0.002(2) -0.010(3) 0.008(3)
C40 0.091(5) 0.060(4) 0.034(4) -0.008(3) -0.008(3) 0.017(4)
C41 0.064(4) 0.070(4) 0.028(3) -0.006(3) -0.002(3) 0.005(3)
C42 0.054(4) 0.079(4) 0.017(3) 0.007(3) -0.006(2) 0.000(3)
C43 0.052(4) 0.056(4) 0.025(3) 0.008(3) -0.003(2) 0.007(3)
C44 0.051(3) 0.049(3) 0.032(3) 0.020(3) -0.015(3) -0.014(3)
C45 0.059(4) 0.047(3) 0.049(4) 0.021(3) -0.021(3) -0.008(3)
C46 0.090(5) 0.051(4) 0.071(5) 0.027(3) -0.047(5) -0.025(4)
C47 0.083(5) 0.075(5) 0.064(5) 0.048(4) -0.038(5) -0.042(4)
C48 0.065(5) 0.107(6) 0.050(5) 0.049(5) -0.018(4) -0.031(4)
C49 0.056(4) 0.077(4) 0.031(3) 0.024(3) -0.010(3) -0.020(3)
P1 0.0387(7) 0.0338(6) 0.0236(7) 0.0020(5) -0.0038(6) 0.0054(5)
P2 0.0349(7) 0.0318(6) 0.0191(6) 0.0024(5) 0.0003(5) 0.0037(5)
P3 0.0406(7) 0.0388(7) 0.0206(7) 0.0074(5) -0.0023(6) -0.0015(6)
Cu1 0.0428(3) 0.0308(3) 0.0254(3) 0.0022(2) -0.0046(3) 0.0049(3)
O1 0.040(4) 0.053(4) 0.049(5) 0.001(4) -0.006(4) 0.006(3)

loop_
_atom_type_symbol
_atom_type_description
_atom_type_scat_dispersion_real
_atom_type_scat_dispersion_imag
_atom_type_scat_source
C C 0.0033 0.0016 'International Tables Vol C Tables 4.2.6.8 and 6.1.1.4'
H H 0.0000 0.0000 'International Tables Vol C Tables 4.2.6.8 and 6.1.1.4'
P P 0.1023 0.0942 'International Tables Vol C Tables 4.2.6.8 and 6.1.1.4'
Cu Cu 0.3201 1.2651 'International Tables Vol C Tables 4.2.6.8 and 6.1.1.4'
N N 0.0061 0.0033 'International Tables Vol C Tables 4.2.6.8 and 6.1.1.4'
O O 0.0106 0.0060 'International Tables Vol C Tables 4.2.6.8 and 6.1.1.4'

loop_
_geom_angle_atom_site_label_1
_geom_angle_atom_site_label_2
_geom_angle_atom_site_label_3
_geom_angle
C2 C1 Cu1 172.1(5)
C1 C2 C3 176.4(7)
N1 C3 C4 122.7(7)
N1 C3 C2 117.2(8)
C4 C3 C2 120.2(7)
C3 C4 C5 120.5(9)
C3 C4 H4 119.7
C5 C4 H4 119.7
C6 C5 C4 115.6(10)
C6 C5 H5 122.2
C4 C5 H5 122.2
C7 C6 C5 122.0(9)
C7 C6 H6 119.0
C5 C6 H6 119.0
C6 C7 N1 122.6(9)
C6 C7 H7 118.7
N1 C7 H7 118.7
C3 N1 C7 116.6(8)
C9 C8 C13 118.8(5)
C9 C8 P1 119.7(4)
C13 C8 P1 121.3(4)
C8 C9 C10 119.8(6)
C8 C9 H9 120.1
C10 C9 H9 120.1
C11 C10 C9 120.4(6)
C11 C10 H10 119.8
C9 C10 H10 119.8
C10 C11 C12 121.1(6)
C10 C11 H11 119.5
C12 C11 H11 119.5
C11 C12 C13 117.9(6)
C11 C12 H12 121.0
C13 C12 H12 121.0
C8 C13 C12 121.8(6)
C8 C13 H13 119.1
C12 C13 H13 119.1
C19 C14 C15 120.1(5)
C19 C14 H14 119.9
C15 C14 H14 119.9
C14 C15 C16 119.6(5)
C14 C15 P1 124.4(4)
C16 C15 P1 116.0(4)
C15 C16 C17 119.9(5)
C15 C16 P2 119.1(3)
C17 C16 P2 120.9(4)
C18 C17 C16 119.9(5)
C18 C17 H17 120.0
C16 C17 H17 120.0
C19 C18 C17 120.1(5)
C19 C18 H18 120.0
C17 C18 H18 120.0
C18 C19 C14 120.3(5)
C18 C19 H19 119.8
C14 C19 H19 119.8
C21 C20 C25 121.8(7)
C21 C20 H20 119.1
C25 C20 H20 119.1
C20 C21 C22 119.9(7)
C20 C21 H21 120.1
C22 C21 H21 120.1
C23 C22 C21 119.4(7)
C23 C22 H22 120.3
C21 C22 H22 120.3
C22 C23 C24 120.8(7)
C22 C23 H23 119.6
C24 C23 H23 119.6
C25 C24 C23 120.0(7)
C25 C24 H24 120.0
C23 C24 H24 120.0
C24 C25 C20 118.1(6)
C24 C25 P1 119.5(5)
C20 C25 P1 122.4(4)
C31 C26 C27 118.3(5)
C31 C26 P2 119.9(4)
C27 C26 P2 121.6(4)
C26 C27 C28 120.0(5)
C26 C27 H27 120.0
C28 C27 H27 120.0
C29 C28 C27 120.8(5)
C29 C28 H28 119.6
C27 C28 H28 119.6
C30 C29 C28 119.4(5)
C30 C29 H29 120.3
C28 C29 H29 120.3
C29 C30 C31 119.9(6)
C29 C30 H30 120.0
C31 C30 H30 120.0
C26 C31 C30 121.6(5)
C26 C31 H31 119.2
C30 C31 H31 119.2
C33 C32 C37 119.2(4)
C33 C32 P2 124.2(4)
C37 C32 P2 116.6(3)
C32 C33 C34 120.6(5)
C32 C33 H33 119.7
C34 C33 H33 119.7
C35 C34 C33 120.0(5)
C35 C34 H34 120.0
C33 C34 H34 120.0
C34 C35 C36 120.5(5)
C34 C35 H35 119.7
C36 C35 H35 119.7
C35 C36 C37 120.2(5)
C35 C36 H36 119.9
C37 C36 H36 119.9
C36 C37 C32 119.4(4)
C36 C37 P3 123.1(4)
C32 C37 P3 117.4(4)
C39 C38 C43 118.0(5)
C39 C38 P3 123.9(4)
C43 C38 P3 118.0(4)
C40 C39 C38 121.2(5)
C40 C39 H39 119.4
C38 C39 H39 119.4
C39 C40 C41 119.9(6)
C39 C40 H40 120.1
C41 C40 H40 120.1
C42 C41 C40 119.6(6)
C42 C41 H41 120.2
C40 C41 H41 120.2
C41 C42 C43 120.7(5)
C41 C42 H42 119.7
C43 C42 H42 119.7
C38 C43 C42 120.6(5)
C38 C43 H43 119.7
C42 C43 H43 119.7
C45 C44 C49 120.5(5)
C45 C44 P3 116.4(5)
C49 C44 P3 123.1(5)
C44 C45 C46 119.7(7)
C44 C45 H45 120.1
C46 C45 H45 120.1
C47 C46 C45 119.7(8)
C47 C46 H46 120.1
C45 C46 H46 120.1
C46 C47 C48 120.8(6)
C46 C47 H47 119.6
C48 C47 H47 119.6
C47 C48 C49 120.7(8)
C47 C48 H48 119.6
C49 C48 H48 119.6
C48 C49 C44 118.5(7)
C48 C49 H49 120.8
C44 C49 H49 120.8
C25 P1 C8 103.2(2)
C25 P1 C15 101.0(2)
C8 P1 C15 105.2(2)
C25 P1 Cu1 111.38(19)
C8 P1 Cu1 128.70(17)
C15 P1 Cu1 104.01(17)
C32 P2 C26 104.5(2)
C32 P2 C16 102.3(2)
C26 P2 C16 104.0(2)
C32 P2 Cu1 106.93(15)
C26 P2 Cu1 133.49(16)
C16 P2 Cu1 101.86(17)
C38 P3 C44 104.8(3)
C38 P3 C37 102.8(2)
C44 P3 C37 103.4(2)
C38 P3 Cu1 118.77(17)
C44 P3 Cu1 119.2(2)
C37 P3 Cu1 105.51(17)
C1 Cu1 P1 120.18(18)
C1 Cu1 P3 114.14(18)
P1 Cu1 P3 113.73(6)
C1 Cu1 P2 132.33(16)
P1 Cu1 P2 85.36(5)
P3 Cu1 P2 84.73(5)
H1O1 O1 H2O1 132.2

loop_
_geom_bond_atom_site_label_1
_geom_bond_atom_site_label_2
_geom_bond_distance
C1 C2 1.199(8)
C1 Cu1 1.921(5)
C2 C3 1.459(9)
C3 N1 1.340(10)
C3 C4 1.358(11)
C4 C5 1.411(11)
C4 H4 0.9500
C5 C6 1.358(14)
C5 H5 0.9500
C6 C7 1.343(14)
C6 H6 0.9500
C7 N1 1.364(10)
C7 H7 0.9500
C8 C9 1.384(7)
C8 C13 1.385(7)
C8 P1 1.827(5)
C9 C10 1.402(8)
C9 H9 0.9500
C10 C11 1.374(10)
C10 H10 0.9500
C11 C12 1.377(9)
C11 H11 0.9500
C12 C13 1.409(8)
C12 H12 0.9500
C13 H13 0.9500
C14 C19 1.389(8)
C14 C15 1.393(7)
C14 H14 0.9500
C15 C16 1.396(7)
C15 P1 1.847(5)
C16 C17 1.396(6)
C16 P2 1.845(5)
C17 C18 1.391(8)
C17 H17 0.9500
C18 C19 1.382(8)
C18 H18 0.9500
C19 H19 0.9500
C20 C21 1.369(9)
C20 C25 1.382(8)
C20 H20 0.9500
C21 C22 1.373(10)
C21 H21 0.9500
C22 C23 1.367(11)
C22 H22 0.9500
C23 C24 1.394(10)
C23 H23 0.9500
C24 C25 1.378(8)
C24 H24 0.9500
C25 P1 1.825(6)
C26 C31 1.380(7)
C26 C27 1.384(7)
C26 P2 1.831(5)
C27 C28 1.395(8)
C27 H27 0.9500
C28 C29 1.376(9)
C28 H28 0.9500
C29 C30 1.366(9)
C29 H29 0.9500
C30 C31 1.388(8)
C30 H30 0.9500
C31 H31 0.9500
C32 C33 1.389(7)
C32 C37 1.416(7)
C32 P2 1.828(5)
C33 C34 1.392(8)
C33 H33 0.9500
C34 C35 1.380(8)
C34 H34 0.9500
C35 C36 1.385(7)
C35 H35 0.9500
C36 C37 1.396(7)
C36 H36 0.9500
C37 P3 1.844(5)
C38 C39 1.381(8)
C38 C43 1.392(7)
C38 P3 1.830(5)
C39 C40 1.381(8)
C39 H39 0.9500
C40 C41 1.394(9)
C40 H40 0.9500
C41 C42 1.352(9)
C41 H41 0.9500
C42 C43 1.393(8)
C42 H42 0.9500
C43 H43 0.9500
C44 C45 1.396(9)
C44 C49 1.398(9)
C44 P3 1.832(5)
C45 C46 1.396(8)
C45 H45 0.9500
C46 C47 1.370(12)
C46 H46 0.9500
C47 C48 1.384(12)
C47 H47 0.9500
C48 C49 1.394(9)
C48 H48 0.9500
C49 H49 0.9500
P1 Cu1 2.2864(15)
P2 Cu1 2.2965(14)
P3 Cu1 2.2869(15)
O1 H1O1 0.8075
O1 H2O1 0.7936

loop_
_geom_torsion_atom_site_label_1
_geom_torsion_atom_site_label_2
_geom_torsion_atom_site_label_3
_geom_torsion_atom_site_label_4
_geom_torsion
N1 C3 C4 C5 -1.0(12)
C2 C3 C4 C5 178.7(7)
C3 C4 C5 C6 0.8(13)
C4 C5 C6 C7 0.3(14)
C5 C6 C7 N1 -1.3(14)
C4 C3 N1 C7 0.1(10)
C2 C3 N1 C7 -179.6(6)
C6 C7 N1 C3 1.1(12)
C13 C8 C9 C10 1.6(8)
P1 C8 C9 C10 176.6(4)
C8 C9 C10 C11 0.8(8)
C9 C10 C11 C12 -3.5(9)
C10 C11 C12 C13 3.7(9)
C9 C8 C13 C12 -1.4(8)
P1 C8 C13 C12 -176.3(4)
C11 C12 C13 C8 -1.2(9)
C19 C14 C15 C16 -2.4(8)
C19 C14 C15 P1 176.5(4)
C14 C15 C16 C17 2.6(8)
P1 C15 C16 C17 -176.3(4)
C14 C15 C16 P2 -176.8(4)
P1 C15 C16 P2 4.2(6)
C15 C16 C17 C18 -0.4(8)
P2 C16 C17 C18 179.0(4)
C16 C17 C18 C19 -2.0(9)
C17 C18 C19 C14 2.3(9)
C15 C14 C19 C18 -0.1(9)
C25 C20 C21 C22 -2.0(11)
C20 C21 C22 C23 -1.2(11)
C21 C22 C23 C24 3.1(11)
C22 C23 C24 C25 -1.9(11)
C23 C24 C25 C20 -1.2(9)
C23 C24 C25 P1 -177.9(5)
C21 C20 C25 C24 3.1(9)
C21 C20 C25 P1 179.7(6)
C31 C26 C27 C28 -0.8(8)
P2 C26 C27 C28 -175.7(5)
C26 C27 C28 C29 -0.6(9)
C27 C28 C29 C30 1.2(10)
C28 C29 C30 C31 -0.3(9)
C27 C26 C31 C30 1.7(8)
P2 C26 C31 C30 176.7(4)
C29 C30 C31 C26 -1.2(9)
C37 C32 C33 C34 1.8(7)
P2 C32 C33 C34 -175.7(4)
C32 C33 C34 C35 0.4(8)
C33 C34 C35 C36 -2.5(8)
C34 C35 C36 C37 2.5(8)
C35 C36 C37 C32 -0.3(7)
C35 C36 C37 P3 -178.7(4)
C33 C32 C37 C36 -1.8(7)
P2 C32 C37 C36 175.8(4)
C33 C32 C37 P3 176.7(4)
P2 C32 C37 P3 -5.6(5)
C43 C38 C39 C40 -1.3(9)
P3 C38 C39 C40 173.8(5)
C38 C39 C40 C41 0.6(10)
C39 C40 C41 C42 0.5(11)
C40 C41 C42 C43 -0.9(10)
C39 C38 C43 C42 0.9(8)
P3 C38 C43 C42 -174.5(5)
C41 C42 C43 C38 0.2(10)
C49 C44 C45 C46 -2.8(8)
P3 C44 C45 C46 178.4(4)
C44 C45 C46 C47 1.5(9)
C45 C46 C47 C48 0.4(10)
C46 C47 C48 C49 -1.1(10)
C47 C48 C49 C44 -0.2(9)
C45 C44 C49 C48 2.1(8)
P3 C44 C49 C48 -179.1(5)
C24 C25 P1 C8 -134.5(5)
C20 C25 P1 C8 49.0(5)
C24 C25 P1 C15 116.8(5)
C20 C25 P1 C15 -59.7(5)
C24 C25 P1 Cu1 6.9(5)
C20 C25 P1 Cu1 -169.6(4)
C9 C8 P1 C25 37.0(5)
C13 C8 P1 C25 -148.2(4)
C9 C8 P1 C15 142.4(4)
C13 C8 P1 C15 -42.7(5)
C9 C8 P1 Cu1 -94.9(4)
C13 C8 P1 Cu1 80.0(5)
C14 C15 P1 C25 87.7(5)
C16 C15 P1 C25 -93.4(4)
C14 C15 P1 C8 -19.4(5)
C16 C15 P1 C8 159.6(4)
C14 C15 P1 Cu1 -156.7(4)
C16 C15 P1 Cu1 22.2(4)
C33 C32 P2 C26 16.2(5)
C37 C32 P2 C26 -161.3(4)
C33 C32 P2 C16 -91.9(4)
C37 C32 P2 C16 90.5(4)
C33 C32 P2 Cu1 161.5(4)
C37 C32 P2 Cu1 -16.1(4)
C31 C26 P2 C32 55.5(4)
C27 C26 P2 C32 -129.7(4)
C31 C26 P2 C16 162.3(4)
C27 C26 P2 C16 -22.8(5)
C31 C26 P2 Cu1 -75.8(5)
C27 C26 P2 Cu1 99.1(4)
C15 C16 P2 C32 -138.7(4)
C17 C16 P2 C32 41.9(5)
C15 C16 P2 C26 112.8(4)
C17 C16 P2 C26 -66.6(5)
C15 C16 P2 Cu1 -28.2(4)
C17 C16 P2 Cu1 152.4(4)
C39 C38 P3 C44 116.7(5)
C43 C38 P3 C44 -68.2(5)
C39 C38 P3 C37 8.9(5)
C43 C38 P3 C37 -176.0(4)
C39 C38 P3 Cu1 -107.1(5)
C43 C38 P3 Cu1 68.0(5)
C45 C44 P3 C38 163.1(4)
C49 C44 P3 C38 -15.7(5)
C45 C44 P3 C37 -89.5(5)
C49 C44 P3 C37 91.7(5)
C45 C44 P3 Cu1 27.2(5)
C49 C44 P3 Cu1 -151.6(4)
C36 C37 P3 C38 78.0(5)
C32 C37 P3 C38 -100.5(4)
C36 C37 P3 C44 -30.9(5)
C32 C37 P3 C44 150.6(4)
C36 C37 P3 Cu1 -156.9(4)
C32 C37 P3 Cu1 24.6(4)
